data_1551518
loop_
_publ_author_name
'Yu, Ping'
'Deng, Jungang'
'Cai, Jinhua'
'Zhang, Zhenlei'
'Zhang, Juzheng'
'Hamid Khan, Muhammad'
'Liang, Hong'
'Yang, Feng'

_publ_section_title
;
 Anticancer and biological properties of a Zn-2,6-diacetylpyridine
 bis(thiosemicarbazone) complex.
;
_journal_issue 8
_journal_name_full 'Metallomics : integrated biometal science'
_journal_page_first 1372
_journal_page_last 1386
_journal_paper_doi 10.1039/c9mt00124g
_journal_volume 11
_journal_year 2019
_chemical_absolute_configuration ad
_chemical_formula_moiety '2(C26 H36 N14 S4 Zn2)'
_chemical_formula_sum 'C52 H72 N28 S8 Zn4'
_chemical_formula_weight 1607.34
_space_group_crystal_system orthorhombic
_space_group_IT_number 20
_space_group_name_Hall 'C 2c 2'
_space_group_name_H-M_alt 'C 2 2 21'
_symmetry_space_group_name_Hall 'C 2c 2'
_symmetry_space_group_name_H-M 'C 2 2 21'
_atom_sites_solution_hydrogens geom
_atom_sites_solution_primary heavy
_atom_sites_solution_secondary difmap
_audit_creation_date 2017-09-17
_audit_creation_method
;
Olex2 1.2
(compiled 2017.08.10 svn.r3458 for OlexSys, GUI svn.r5381)
;
_audit_update_record
;
2017-09-17 deposited with the CCDC.    2019-06-17 downloaded from the CCDC.
;
_cell_angle_alpha 90.00
_cell_angle_beta 90.00
_cell_angle_gamma 90.00
_cell_formula_units_Z 4
_cell_length_a 15.137(3)
_cell_length_b 16.265(3)
_cell_length_c 28.910(5)
_cell_measurement_reflns_used 3934
_cell_measurement_temperature 296.15
_cell_measurement_theta_max 23.158
_cell_measurement_theta_min 2.316
_cell_volume 7118(2)
_computing_cell_refinement 'SAINT v8.27A (Bruker, 2012)'
_computing_data_reduction 'SAINT v8.27A (Bruker, 2012)'
_computing_molecular_graphics 'Olex2 (Dolomanov et al., 2009)'
_computing_publication_material 'Olex2 (Dolomanov et al., 2009)'
_computing_structure_refinement 'XL (Sheldrick, 2008)'
_computing_structure_solution 'XS (Sheldrick, 2008)'
_diffrn_ambient_temperature 296.15
_diffrn_measured_fraction_theta_full 0.994
_diffrn_measured_fraction_theta_max 0.994
_diffrn_measurement_device_type 'Bruker APEX-II CCD'
_diffrn_measurement_method '\f and \w scans'
_diffrn_radiation_monochromator graphite
_diffrn_radiation_type MoK\a
_diffrn_radiation_wavelength 0.71073
_diffrn_reflns_av_R_equivalents 0.0746
_diffrn_reflns_av_unetI/netI 0.0808
_diffrn_reflns_limit_h_max 20
_diffrn_reflns_limit_h_min -19
_diffrn_reflns_limit_k_max 21
_diffrn_reflns_limit_k_min -21
_diffrn_reflns_limit_l_max 36
_diffrn_reflns_limit_l_min -38
_diffrn_reflns_number 29593
_diffrn_reflns_theta_full 28.31
_diffrn_reflns_theta_max 28.31
_diffrn_reflns_theta_min 1.84
_diffrn_source 'fine-focus sealed tube'
_diffrn_standards_number 0
_exptl_absorpt_coefficient_mu 1.623
_exptl_absorpt_correction_T_max 0.8324
_exptl_absorpt_correction_T_min 0.7435
_exptl_crystal_colour 'clear yellowish yellow'
_exptl_crystal_colour_lustre clear
_exptl_crystal_colour_modifier yellowish
_exptl_crystal_colour_primary yellow
_exptl_crystal_density_diffrn 1.500
_exptl_crystal_density_method 'not measured'
_exptl_crystal_description block
_exptl_crystal_F_000 3312
_exptl_crystal_size_max 0.23
_exptl_crystal_size_mid 0.2
_exptl_crystal_size_min 0.15
_refine_diff_density_max 1.880
_refine_diff_density_min -0.463
_refine_diff_density_rms 0.139
_refine_ls_abs_structure_details 'Flack H D (1983), Acta Cryst. A39, 876-881'
_refine_ls_abs_structure_Flack 0.510(19)
_refine_ls_extinction_method none
_refine_ls_goodness_of_fit_ref 1.052
_refine_ls_hydrogen_treatment constr
_refine_ls_matrix_type full
_refine_ls_number_parameters 424
_refine_ls_number_reflns 8825
_refine_ls_number_restraints 1
_refine_ls_restrained_S_all 1.052
_refine_ls_R_factor_all 0.0976
_refine_ls_R_factor_gt 0.0615
_refine_ls_shift/su_max 0.007
_refine_ls_shift/su_mean 0.000
_refine_ls_structure_factor_coef Fsqd
_refine_ls_weighting_details 'calc w=1/[\s^2^(Fo^2^)+(0.1145P)^2^+4.5133P] where P=(Fo^2^+2Fc^2^)/3'
_refine_ls_weighting_scheme calc
_refine_ls_wR_factor_gt 0.1733
_refine_ls_wR_factor_ref 0.1975
_reflns_number_gt 6209
_reflns_number_total 8825
_reflns_threshold_expression >2sigma(I)
_cod_data_source_file c9mt00124g2.cif
_cod_data_source_block bbb
_cod_depositor_comments 'Adding full bibliography for 1551516--1551520.cif.'
_cod_database_code 1551518
_olex2_refinement_description
;
1. Fixed Uiso
 At 1.2 times of:
  All C(H) groups, All N(H) groups
 At 1.5 times of:
  All C(H,H,H) groups
2. Restrained distances
 H6-H14C
 2.1 with sigma of 0.01
3.a Aromatic/amide H refined with riding coordinates:
 N14(H14), N13(H13), N6(H6), N7(H7), C20(H20), N4(H4), C1H(H1H), N11(H11),
 C1M(H1M), C1N(H1N), C1O(H1O), C1S(H1S)
3.b Idealised Me refined as rotating group:
 C12(H12A,H12B,H12C), C14(H14A,H14B,H14C), C17(H17A,H17B,H17C), C1P(H1PA,H1PB,
 H1PC), C1Q(H1QA,H1QB,H1QC), C1U(H1UA,H1UB,H1UC), C1V(H1VA,H1VB,H1VC), C1W(H1WA,
 H1WB,H1WC)
;
_olex2_submission_special_instructions 'No special instructions were received'

loop_
_space_group_symop_id
_space_group_symop_operation_xyz
1 'x, y, z'
2 '-x, -y, z+1/2'
3 'x, -y, -z'
4 '-x, y, -z+1/2'
5 'x+1/2, y+1/2, z'
6 '-x+1/2, -y+1/2, z+1/2'
7 'x+1/2, -y+1/2, -z'
8 '-x+1/2, y+1/2, -z+1/2'

loop_
_atom_site_label
_atom_site_type_symbol
_atom_site_fract_x
_atom_site_fract_y
_atom_site_fract_z
_atom_site_U_iso_or_equiv
_atom_site_adp_type
_atom_site_occupancy
_atom_site_calc_flag
_atom_site_site_symmetry_order
_atom_site_refinement_flags_posn
_atom_site_refinement_flags_adp
_atom_site_refinement_flags_occupancy
Zn3 Zn 0.70931(6) 0.5000 0.5000 0.02786(19) Uani 1 d 2 S T P
Zn1 Zn 0.37785(4) 0.65472(4) 0.73078(2) 0.03032(15) Uani 1 d 1 . . .
Zn2 Zn 0.97164(6) 0.5000 0.5000 0.0304(2) Uani 1 d 2 S T P
S1 S 0.31984(12) 0.61159(10) 0.65707(6) 0.0429(4) Uani 1 d 1 . . .
S4 S 1.07067(11) 0.50294(10) 0.56634(6) 0.0463(4) Uani 1 d 1 . . .
S2 S 0.27551(10) 0.74608(9) 0.76325(7) 0.0438(4) Uani 1 d 1 . . .
S3 S 0.63052(10) 0.39247(8) 0.53114(5) 0.0354(3) Uani 1 d 1 . . .
N14 N 0.6515(3) 0.2431(3) 0.4988(2) 0.0429(13) Uani 1 d 1 . . .
H14 H 0.6169 0.2320 0.5215 0.051 Uiso 1 calc 1 R . .
C2 C 0.4038(3) 0.4941(3) 0.7797(2) 0.0301(12) Uani 1 d 1 . . .
N2 N 0.3856(3) 0.5263(2) 0.73957(15) 0.0264(10) Uani 1 d 1 . . .
N13 N 0.7360(3) 0.3347(3) 0.45866(15) 0.0290(10) Uani 1 d 1 . . .
H13 H 0.7572 0.2966 0.4413 0.035 Uiso 1 calc 1 R . .
C5 C 0.3433(4) 0.5080(4) 0.6650(2) 0.0336(13) Uani 1 d 1 . . .
C6 C 0.9198(3) 0.6787(3) 0.49074(19) 0.0273(12) Uani 1 d 1 . . .
N5 N 0.4427(3) 0.7616(2) 0.70886(15) 0.0231(10) Uani 1 d 1 . . .
N8 N 0.8628(3) 0.5579(2) 0.45065(16) 0.0263(10) Uani 1 d 1 . . .
N10 N 1.0069(3) 0.6609(3) 0.55390(16) 0.0290(10) Uani 1 d 1 . . .
C12 C 0.9158(4) 0.7680(3) 0.5009(3) 0.0363(13) Uani 1 d 1 . . .
H12A H 0.9614 0.7960 0.4840 0.054 Uiso 1 calc 1 GR . .
H12B H 0.9242 0.7767 0.5335 0.054 Uiso 1 calc 1 GR . .
H12C H 0.8591 0.7892 0.4918 0.054 Uiso 1 calc 1 GR . .
N6 N 0.4080(3) 0.8366(3) 0.72243(16) 0.0336(11) Uani 1 d 1 . . .
H6 H 0.4318 0.8828 0.7150 0.040 Uiso 1 calc 1 DR . .
C14 C 0.5373(4) 0.8416(4) 0.6555(2) 0.0380(14) Uani 1 d 1 . . .
H14A H 0.4930 0.8637 0.6353 0.057 Uiso 1 calc 1 GR . .
H14B H 0.5894 0.8288 0.6380 0.057 Uiso 1 calc 1 GR . .
H14C H 0.5515 0.8814 0.6789 0.057 Uiso 1 calc 1 DGR . .
C15 C 0.8742(3) 0.6429(3) 0.45084(19) 0.0284(12) Uani 1 d 1 . . .
N7 N 0.3038(4) 0.9064(3) 0.7623(2) 0.0462(15) Uani 1 d 1 . . .
H7 H 0.2540 0.9065 0.7767 0.055 Uiso 1 calc 1 R . .
C17 C 0.8210(5) 0.3778(4) 0.3783(2) 0.0432(16) Uani 1 d 1 . . .
H17A H 0.8553 0.3330 0.3903 0.065 Uiso 1 calc 1 GR . .
H17B H 0.8537 0.4051 0.3544 0.065 Uiso 1 calc 1 GR . .
H17C H 0.7665 0.3572 0.3659 0.065 Uiso 1 calc 1 GR . .
N3 N 0.3699(3) 0.4734(3) 0.70375(16) 0.0319(11) Uani 1 d 1 . . .
C19 C 0.6778(4) 0.3206(3) 0.4932(2) 0.0320(13) Uani 1 d 1 . . .
C20 C 0.8456(4) 0.6928(3) 0.4136(2) 0.0316(13) Uani 1 d 1 . . .
H20 H 0.8507 0.7497 0.4152 0.038 Uiso 1 calc 1 R . .
N12 N 0.7583(3) 0.4182(3) 0.45417(15) 0.0261(10) Uani 1 d 1 . . .
N1 N 0.4459(3) 0.6288(3) 0.80399(16) 0.0276(10) Uani 1 d 1 . . .
N4 N 0.3312(5) 0.4599(4) 0.6292(2) 0.0583(18) Uani 1 d 1 . . .
H4 H 0.3114 0.4807 0.6039 0.070 Uiso 1 calc 1 R . .
C1E C 0.4240(3) 0.5500(3) 0.81699(19) 0.0251(11) Uani 1 d 1 . . .
C1F C 0.5384(3) 0.6853(3) 0.66310(19) 0.0267(12) Uani 1 d 1 . . .
C1G C 0.5035(4) 0.7660(3) 0.6777(2) 0.0296(12) Uani 1 d 1 . . .
C1H C 0.5471(4) 0.6680(4) 0.6165(2) 0.0408(16) Uani 1 d 1 . . .
H1H H 0.5409 0.7093 0.5945 0.049 Uiso 1 calc 1 R . .
N11 N 1.0986(4) 0.6369(3) 0.61422(19) 0.0439(14) Uani 1 d 1 . . .
H11 H 1.1322 0.6042 0.6297 0.053 Uiso 1 calc 1 R . .
C1J C 0.8013(4) 0.4380(3) 0.41681(19) 0.0280(12) Uani 1 d 1 . . .
C1K C 0.3360(4) 0.8320(3) 0.7474(2) 0.0344(13) Uani 1 d 1 . . .
C1M C 0.8104(4) 0.6561(4) 0.3751(2) 0.0406(15) Uani 1 d 1 . . .
H1M H 0.7921 0.6878 0.3501 0.049 Uiso 1 calc 1 R . .
C1N C 0.5653(4) 0.5870(4) 0.6029(2) 0.0417(16) Uani 1 d 1 . . .
H1N H 0.5679 0.5734 0.5717 0.050 Uiso 1 calc 1 R . .
C1O C 0.5795(4) 0.5277(4) 0.6362(2) 0.0371(14) Uani 1 d 1 . . .
H1O H 0.5913 0.4737 0.6277 0.045 Uiso 1 calc 1 R . .
C1P C 0.4073(4) 0.4049(4) 0.7892(2) 0.0424(16) Uani 1 d 1 . . .
H1PA H 0.3508 0.3866 0.8002 0.064 Uiso 1 calc 1 GR . .
H1PB H 0.4515 0.3940 0.8122 0.064 Uiso 1 calc 1 GR . .
H1PC H 0.4219 0.3760 0.7612 0.064 Uiso 1 calc 1 GR . .
C1Q C 0.6783(5) 0.1762(3) 0.4685(3) 0.054(2) Uani 1 d 1 . . .
H1QA H 0.6514 0.1832 0.4387 0.081 Uiso 1 calc 1 GR . .
H1QB H 0.6597 0.1248 0.4816 0.081 Uiso 1 calc 1 GR . .
H1QC H 0.7414 0.1764 0.4653 0.081 Uiso 1 calc 1 GR . .
C1R C 0.8250(4) 0.5237(3) 0.41279(19) 0.0264(12) Uani 1 d 1 . . .
C1S C 0.8021(4) 0.5674(4) 0.3738(2) 0.0341(14) Uani 1 d 1 . . .
H1S H 0.7820 0.5408 0.3474 0.041 Uiso 1 calc 1 R . .
C1T C 1.0559(4) 0.6068(3) 0.5775(2) 0.0321(13) Uani 1 d 1 . . .
C1U C 0.3477(5) 0.9850(4) 0.7556(3) 0.0532(19) Uani 1 d 1 . . .
H1UA H 0.3656 0.9902 0.7239 0.080 Uiso 1 calc 1 GR . .
H1UB H 0.3988 0.9880 0.7753 0.080 Uiso 1 calc 1 GR . .
H1UC H 0.3078 1.0288 0.7633 0.080 Uiso 1 calc 1 GR . .
C1V C 1.0915(6) 0.7217(4) 0.6295(3) 0.067(2) Uani 1 d 1 . . .
H1VA H 1.1404 0.7528 0.6175 0.101 Uiso 1 calc 1 GR . .
H1VB H 1.0924 0.7236 0.6627 0.101 Uiso 1 calc 1 GR . .
H1VC H 1.0372 0.7448 0.6184 0.101 Uiso 1 calc 1 GR . .
C1W C 0.3510(9) 0.3682(5) 0.6311(3) 0.103(4) Uani 1 d 1 . . .
H1WA H 0.3148 0.3400 0.6089 0.154 Uiso 1 calc 1 GR . .
H1WB H 0.3387 0.3477 0.6615 0.154 Uiso 1 calc 1 GR . .
H1WC H 0.4122 0.3592 0.6239 0.154 Uiso 1 calc 1 GR . .
N9 N 0.9638(3) 0.6273(3) 0.51675(16) 0.0272(10) Uani 1 d 1 . . .

loop_
_atom_site_aniso_label
_atom_site_aniso_U_11
_atom_site_aniso_U_22
_atom_site_aniso_U_33
_atom_site_aniso_U_23
_atom_site_aniso_U_13
_atom_site_aniso_U_12
Zn3 0.0399(4) 0.0172(3) 0.0264(4) -0.0025(4) 0.000 0.000
Zn1 0.0338(3) 0.0226(3) 0.0346(3) 0.0033(3) 0.0037(3) -0.0009(3)
Zn2 0.0418(5) 0.0155(3) 0.0338(5) -0.0021(4) 0.000 0.000
S1 0.0545(9) 0.0345(7) 0.0398(8) 0.0059(7) -0.0135(7) -0.0039(7)
S4 0.0644(9) 0.0211(6) 0.0535(9) -0.0035(7) -0.0228(8) 0.0063(8)
S2 0.0343(7) 0.0356(7) 0.0614(11) 0.0023(8) 0.0125(7) 0.0046(6)
S3 0.0458(8) 0.0249(6) 0.0354(7) -0.0012(6) 0.0085(7) -0.0055(6)
N14 0.049(3) 0.0205(19) 0.059(3) -0.002(2) 0.014(3) -0.008(2)
C2 0.028(2) 0.023(2) 0.039(3) 0.003(2) 0.004(2) -0.002(2)
N2 0.025(2) 0.025(2) 0.029(2) 0.0019(18) -0.0009(19) -0.0023(17)
N13 0.038(2) 0.022(2) 0.026(2) -0.0073(19) 0.0001(19) -0.0048(19)
C5 0.034(3) 0.032(3) 0.035(3) -0.002(2) -0.005(2) -0.005(3)
C6 0.026(2) 0.021(2) 0.034(3) -0.002(2) 0.006(2) -0.0008(19)
N5 0.026(2) 0.0201(19) 0.023(2) 0.0020(17) -0.0020(17) -0.0006(17)
N8 0.029(2) 0.023(2) 0.027(2) 0.0044(18) -0.0011(18) 0.0020(17)
N10 0.039(2) 0.0169(19) 0.031(2) -0.001(2) -0.0031(19) -0.0025(19)
C12 0.042(3) 0.017(2) 0.050(3) -0.001(3) -0.002(3) 0.002(2)
N6 0.041(2) 0.024(2) 0.036(3) 0.004(2) 0.004(2) 0.002(2)
C14 0.044(3) 0.029(3) 0.041(3) 0.010(3) 0.004(3) -0.001(3)
C15 0.024(2) 0.029(3) 0.032(3) 0.006(2) 0.007(2) 0.004(2)
N7 0.038(3) 0.031(2) 0.070(4) -0.009(3) 0.005(3) 0.010(2)
C17 0.050(4) 0.050(4) 0.030(3) -0.009(3) 0.010(3) -0.003(3)
N3 0.040(2) 0.023(2) 0.033(2) -0.0014(19) 0.003(2) -0.004(2)
C19 0.035(3) 0.021(2) 0.039(3) 0.002(2) -0.004(3) -0.007(2)
C20 0.029(3) 0.029(3) 0.037(3) 0.010(2) 0.004(2) 0.000(2)
N12 0.029(2) 0.022(2) 0.027(2) 0.0032(18) 0.0003(19) -0.0006(17)
N1 0.028(2) 0.028(2) 0.027(2) 0.0042(19) 0.0081(18) 0.0027(17)
N4 0.095(5) 0.045(3) 0.035(3) -0.008(3) -0.017(3) 0.002(3)
C1E 0.026(2) 0.024(2) 0.025(3) 0.004(2) 0.005(2) -0.001(2)
C1F 0.021(2) 0.032(3) 0.027(3) -0.002(2) 0.002(2) 0.002(2)
C1G 0.027(3) 0.029(3) 0.032(3) 0.005(2) 0.003(2) 0.003(2)
C1H 0.041(3) 0.055(4) 0.027(3) 0.007(3) 0.007(3) 0.000(3)
N11 0.056(3) 0.031(2) 0.045(3) -0.007(2) -0.022(3) -0.007(2)
C1J 0.030(3) 0.026(2) 0.028(3) -0.005(2) -0.004(2) 0.006(2)
C1K 0.026(2) 0.032(3) 0.045(3) 0.002(3) -0.004(2) 0.007(2)
C1M 0.041(3) 0.050(3) 0.030(3) 0.023(3) 0.002(2) -0.001(3)
C1N 0.041(3) 0.061(4) 0.023(3) -0.008(3) 0.003(3) 0.001(3)
C1O 0.037(3) 0.041(3) 0.033(3) -0.009(3) 0.007(3) 0.006(3)
C1P 0.046(3) 0.032(3) 0.049(4) 0.009(3) -0.001(3) 0.002(3)
C1Q 0.067(5) 0.020(3) 0.075(5) -0.010(3) -0.002(4) -0.006(3)
C1R 0.030(3) 0.019(2) 0.030(3) -0.001(2) 0.003(2) 0.0022(19)
C1S 0.043(3) 0.039(3) 0.020(3) -0.001(2) 0.001(2) -0.005(3)
C1T 0.037(3) 0.018(2) 0.041(3) -0.004(2) -0.001(3) -0.003(2)
C1U 0.055(4) 0.034(3) 0.071(5) -0.009(3) 0.004(4) 0.000(3)
C1V 0.100(6) 0.037(3) 0.064(5) -0.013(4) -0.034(5) -0.007(4)
C1W 0.185(11) 0.055(5) 0.068(6) -0.023(4) -0.050(7) 0.027(6)
N9 0.030(2) 0.021(2) 0.030(2) 0.0012(18) 0.0003(19) 0.0002(17)

loop_
_atom_type_symbol
_atom_type_description
_atom_type_scat_dispersion_real
_atom_type_scat_dispersion_imag
_atom_type_scat_source
C C 0.0033 0.0016 'International Tables Vol C Tables 4.2.6.8 and 6.1.1.4'
H H 0.0000 0.0000 'International Tables Vol C Tables 4.2.6.8 and 6.1.1.4'
N N 0.0061 0.0033 'International Tables Vol C Tables 4.2.6.8 and 6.1.1.4'
S S 0.1246 0.1234 'International Tables Vol C Tables 4.2.6.8 and 6.1.1.4'
Zn Zn 0.2839 1.4301 'International Tables Vol C Tables 4.2.6.8 and 6.1.1.4'

loop_
_geom_angle_atom_site_label_1
_geom_angle_atom_site_label_2
_geom_angle_atom_site_label_3
_geom_angle
_geom_angle_site_symmetry_1
_geom_angle_site_symmetry_3
S3 Zn3 S3 117.54(9) . 3_566
N12 Zn3 S3 86.91(13) 3_566 3_566
N12 Zn3 S3 86.91(13) . .
N12 Zn3 S3 115.76(13) . 3_566
N12 Zn3 S3 115.76(13) 3_566 .
N12 Zn3 N12 136.9(3) . 3_566
S2 Zn1 S1 107.35(7) . .
S2 Zn1 N1 92.41(11) . .
N2 Zn1 S1 80.69(13) . .
N2 Zn1 S2 128.10(13) . .
N2 Zn1 N1 72.22(16) . .
N5 Zn1 S1 98.34(13) . .
N5 Zn1 S2 84.52(12) . .
N5 Zn1 N2 146.43(17) . .
N5 Zn1 N1 102.24(16) . .
N1 Zn1 S1 152.68(12) . .
S4 Zn2 S4 104.00(9) . 3_566
N8 Zn2 S4 87.79(12) . 3_566
N8 Zn2 S4 153.23(11) . .
N8 Zn2 S4 153.23(11) 3_566 3_566
N8 Zn2 S4 87.79(12) 3_566 .
N8 Zn2 N8 92.1(2) 3_566 .
N9 Zn2 S4 80.55(13) . .
N9 Zn2 S4 103.44(13) . 3_566
N9 Zn2 S4 103.44(13) 3_566 .
N9 Zn2 S4 80.55(13) 3_566 3_566
N9 Zn2 N8 73.30(16) . .
N9 Zn2 N8 102.15(16) 3_566 .
N9 Zn2 N8 102.15(16) . 3_566
N9 Zn2 N8 73.30(16) 3_566 3_566
N9 Zn2 N9 173.6(2) 3_566 .
C5 S1 Zn1 95.3(2) . .
C1T S4 Zn2 95.0(2) . .
C1K S2 Zn1 93.2(2) . .
C19 S3 Zn3 92.87(18) . .
C19 N14 C1Q 123.5(6) . .
N2 C2 C1E 117.3(5) . .
N2 C2 C1P 124.5(5) . .
C1E C2 C1P 118.2(5) . .
C2 N2 Zn1 121.1(4) . .
C2 N2 N3 117.4(4) . .
N3 N2 Zn1 121.5(3) . .
C19 N13 N12 112.8(4) . .
N3 C5 S1 126.1(4) . .
N4 C5 S1 116.6(5) . .
N4 C5 N3 117.3(5) . .
C15 C6 C12 121.7(5) . .
N9 C6 C12 122.2(5) . .
N9 C6 C15 116.1(4) . .
N6 N5 Zn1 117.9(3) . .
C1G N5 Zn1 126.2(4) . .
C1G N5 N6 114.8(4) . .
C15 N8 Zn2 107.8(3) . .
C1R N8 Zn2 128.0(3) . .
C1R N8 C15 117.6(4) . .
C1T N10 N9 113.6(4) . .
C1K N6 N5 114.9(4) . .
N8 C15 C6 117.1(5) . .
N8 C15 C20 121.9(5) . .
C20 C15 C6 121.0(5) . .
C1K N7 C1U 124.8(6) . .
C5 N3 N2 115.4(4) . .
N14 C19 S3 115.6(4) . .
N14 C19 N13 116.4(5) . .
N13 C19 S3 128.0(4) . .
C1M C20 C15 119.1(5) . .
N13 N12 Zn3 119.2(3) . .
C1J N12 Zn3 124.4(4) . .
C1J N12 N13 115.8(4) . .
C1E N1 Zn1 107.6(3) . .
C1F N1 Zn1 125.6(3) 4_656 .
C1F N1 C1E 119.1(5) 4_656 .
C5 N4 C1W 122.1(6) . .
N1 C1E C2 115.7(5) . .
N1 C1E C1O 120.9(5) . 4_656
C1O C1E C2 123.4(5) 4_656 .
N1 C1F C1G 118.0(5) 4_656 .
N1 C1F C1H 122.2(5) 4_656 .
C1H C1F C1G 119.6(5) . .
N5 C1G C14 126.6(5) . .
N5 C1G C1F 113.9(5) . .
C1F C1G C14 119.5(5) . .
C1F C1H C1N 119.0(6) . .
C1T N11 C1V 123.6(6) . .
N12 C1J C17 123.3(5) . .
N12 C1J C1R 115.5(5) . .
C1R C1J C17 121.1(5) . .
N6 C1K S2 129.2(4) . .
N6 C1K N7 114.7(5) . .
N7 C1K S2 116.1(4) . .
C20 C1M C1S 119.2(5) . .
C1O C1N C1H 119.5(6) . .
C1N C1O C1E 119.1(6) . 4_656
N8 C1R C1J 115.9(5) . .
N8 C1R C1S 123.7(5) . .
C1S C1R C1J 120.1(5) . .
C1R C1S C1M 118.1(5) . .
N10 C1T S4 128.1(4) . .
N11 C1T S4 116.3(4) . .
N11 C1T N10 115.6(5) . .
C6 N9 Zn2 121.3(4) . .
C6 N9 N10 116.0(4) . .
N10 N9 Zn2 122.7(3) . .

loop_
_geom_bond_atom_site_label_1
_geom_bond_atom_site_label_2
_geom_bond_distance
_geom_bond_site_symmetry_2
Zn3 S3 2.3004(15) .
Zn3 S3 2.3004(15) 3_566
Zn3 N12 2.019(4) .
Zn3 N12 2.019(4) 3_566
Zn1 S1 2.4089(18) .
Zn1 S2 2.3429(17) .
Zn1 N2 2.108(4) .
Zn1 N5 2.095(4) .
Zn1 N1 2.392(5) .
Zn2 S4 2.4347(17) .
Zn2 S4 2.4347(17) 3_566
Zn2 N8 2.374(4) 3_566
Zn2 N8 2.374(4) .
Zn2 N9 2.129(4) .
Zn2 N9 2.129(4) 3_566
S1 C5 1.736(6) .
S4 C1T 1.734(6) .
S2 C1K 1.732(6) .
S3 C19 1.755(6) .
N14 C19 1.332(7) .
N14 C1Q 1.454(8) .
C2 N2 1.301(7) .
C2 C1E 1.443(8) .
C2 C1P 1.479(8) .
N2 N3 1.366(6) .
N13 C19 1.351(7) .
N13 N12 1.406(6) .
C5 N3 1.318(7) .
C5 N4 1.309(8) .
C6 C12 1.484(7) .
C6 C15 1.465(8) .
C6 N9 1.307(7) .
N5 N6 1.385(6) .
N5 C1G 1.291(7) .
N8 C15 1.393(6) .
N8 C1R 1.355(7) .
N10 C1T 1.339(7) .
N10 N9 1.370(6) .
N6 C1K 1.309(7) .
C14 C1G 1.477(8) .
C15 C20 1.417(8) .
N7 C1K 1.375(7) .
N7 C1U 1.454(8) .
C17 C1J 1.511(8) .
C20 C1M 1.371(9) .
N12 C1J 1.302(7) .
N1 C1E 1.376(7) .
N1 C1F 1.345(7) 4_656
N4 C1W 1.522(10) .
C1E C1O 1.402(8) 4_656
C1F N1 1.345(7) 4_656
C1F C1G 1.476(7) .
C1F C1H 1.382(8) .
C1H C1N 1.401(9) .
N11 C1T 1.336(8) .
N11 C1V 1.453(9) .
C1J C1R 1.443(7) .
C1M C1S 1.448(9) .
C1N C1O 1.380(9) .
C1O C1E 1.402(8) 4_656
C1R C1S 1.378(8) .
